data_7105429
loop_
_publ_author_name
'Dayaker, Gandrath'
'Sreeshailam, Aare'
'Chevallier, Floris'
'Roisnel, Thierry'
'Radha Krishna, Palakodety'
'Mongin, Florence'

_publ_section_title
;
 Deprotonative metallation of ferrocenes using mixed lithium-zinc and
 lithium-cadmium combinations.
;
_journal_issue 16
_journal_name_full 'Chemical communications (Cambridge, England)'
_journal_page_first 2862
_journal_page_last 2864
_journal_paper_doi 10.1039/b924939g
_journal_volume 46
_journal_year 2010
_chemical_compound_source 'synthesis as described'
_chemical_formula_moiety 'C10 H8 Br Fe I, C10 H8 Br Fe I'
_chemical_formula_sum 'C20 H16 Br2 Fe2 I2'
_chemical_formula_weight 781.65
_chemical_name_systematic
;
?
;
_space_group_IT_number 2
_symmetry_cell_setting triclinic
_symmetry_Int_Tables_number 2
_symmetry_space_group_name_Hall '-P 1'
_symmetry_space_group_name_H-M 'P -1'
_atom_sites_solution_hydrogens geom
_atom_sites_solution_primary direct
_atom_sites_solution_secondary difmap
_audit_conform_dict_location ftp://ftp.iucr.org/pub/cif_core.dic
_audit_conform_dict_name cif_core.dic
_audit_conform_dict_version 2.3
_audit_creation_date 2009-10-20T09:07:45-00:00
_audit_creation_method 'WinGX routine CIF_UPDATE'
_cell_angle_alpha 81.390(2)
_cell_angle_beta 82.628(2)
_cell_angle_gamma 84.345(2)
_cell_formula_units_Z 2
_cell_length_a 9.8917(4)
_cell_length_b 10.0527(5)
_cell_length_c 10.8535(5)
_cell_measurement_reflns_used 9204
_cell_measurement_temperature 150(2)
_cell_measurement_theta_max 27.52
_cell_measurement_theta_min 2.6
_cell_measurement_wavelength 0.71073
_cell_volume 1054.80(8)
_computing_cell_refinement 'Bruker SMART (Bruker, 2002)'
_computing_data_collection 'Bruker SAINT (Bruker, 2002)'
_computing_data_reduction 'Bruker SAINT (Bruker, 2002)'
_computing_molecular_graphics 'Ortep-3 for Windows (Farrugia, 1997)'
_computing_publication_material 'WinGX publication routines (Farrugia, 1999)'
_computing_structure_refinement 'SHELXL-97 (Sheldrick, 1997)'
_computing_structure_solution 'SIR97 (Altomare et al., 1999)'
_diffrn_ambient_temperature 150(2)
_diffrn_detector 'CCD plate'
_diffrn_measured_fraction_theta_full 0.98
_diffrn_measured_fraction_theta_max 0.98
_diffrn_measurement_device_type 'APEXII, Bruker-AXS'
_diffrn_measurement_method 'CCD rotation images, thin slices'
_diffrn_radiation_monochromator graphite
_diffrn_radiation_probe x-ray
_diffrn_radiation_type MoK\a
_diffrn_radiation_wavelength 0.71073
_diffrn_reflns_av_R_equivalents 0.0499
_diffrn_reflns_av_unetI/netI 0.0422
_diffrn_reflns_limit_h_max 12
_diffrn_reflns_limit_h_min -12
_diffrn_reflns_limit_k_max 9
_diffrn_reflns_limit_k_min -13
_diffrn_reflns_limit_l_max 13
_diffrn_reflns_limit_l_min -14
_diffrn_reflns_number 15292
_diffrn_reflns_theta_full 27.48
_diffrn_reflns_theta_max 27.48
_diffrn_reflns_theta_min 2.99
_exptl_absorpt_coefficient_mu 8.093
_exptl_absorpt_correction_T_max 0.253
_exptl_absorpt_correction_T_min 0.109
_exptl_absorpt_correction_type multi-scan
_exptl_absorpt_process_details
;
[Sheldrick, G.M. (2002). SADABS Bruker AXS Inc., Madison, Wisconsin, USA]
;
_exptl_crystal_colour yellow
_exptl_crystal_density_diffrn 2.461
_exptl_crystal_density_method 'not measured'
_exptl_crystal_description prism
_exptl_crystal_F_000 728
_exptl_crystal_size_max 0.34
_exptl_crystal_size_mid 0.29
_exptl_crystal_size_min 0.17
_refine_diff_density_max 4.35
_refine_diff_density_min -1.548
_refine_diff_density_rms 0.18
_refine_ls_extinction_method none
_refine_ls_goodness_of_fit_ref 1.114
_refine_ls_hydrogen_treatment constr
_refine_ls_matrix_type full
_refine_ls_number_parameters 235
_refine_ls_number_reflns 4746
_refine_ls_number_restraints 0
_refine_ls_restrained_S_all 1.114
_refine_ls_R_factor_all 0.051
_refine_ls_R_factor_gt 0.0451
_refine_ls_shift/su_max 0.013
_refine_ls_shift/su_mean 0.002
_refine_ls_structure_factor_coef Fsqd
_refine_ls_weighting_details 'calc w=1/[\s^2^(Fo^2^)+(0.0466P)^2^+6.9479P] where P=(Fo^2^+2Fc^2^)/3'
_refine_ls_weighting_scheme calc
_refine_ls_wR_factor_gt 0.1182
_refine_ls_wR_factor_ref 0.1217
_reflns_number_gt 4184
_reflns_number_total 4746
_reflns_threshold_expression >2sigma(I)
_cod_data_source_file b924939g.txt
_cod_data_source_block 20a
_cod_database_code 7105429

loop_
_symmetry_equiv_pos_as_xyz
'x, y, z'
'-x, -y, -z'

loop_
_atom_site_label
_atom_site_type_symbol
_atom_site_fract_x
_atom_site_fract_y
_atom_site_fract_z
_atom_site_U_iso_or_equiv
_atom_site_adp_type
_atom_site_occupancy
_atom_site_symmetry_multiplicity
_atom_site_calc_flag
_atom_site_refinement_flags
_atom_site_disorder_assembly
_atom_site_disorder_group
Fe1 Fe 0.60823(9) -0.25949(9) 0.21036(8) 0.0272(2) Uani 1 1 d . . .
C1 C 0.4489(7) -0.3212(7) 0.3345(6) 0.0282(13) Uani 1 1 d . . .
I1 I 0.29397(4) -0.43306(5) 0.30944(4) 0.03490(13) Uani 1 1 d . . .
C2 C 0.4503(7) -0.1790(7) 0.3168(6) 0.0309(13) Uani 1 1 d . . .
Br2 Br 0.30518(8) -0.05335(7) 0.26533(7) 0.04030(19) Uani 1 1 d . . .
C3 C 0.5718(8) -0.1440(8) 0.3533(6) 0.0374(16) Uani 1 1 d . . .
H3 H 0.597 -0.055 0.3524 0.045 Uiso 1 1 calc R . .
C4 C 0.6502(8) -0.2658(8) 0.3917(6) 0.0393(16) Uani 1 1 d . . .
H4 H 0.7385 -0.2725 0.4189 0.047 Uiso 1 1 calc R . .
C5 C 0.5744(7) -0.3754(7) 0.3824(6) 0.0334(14) Uani 1 1 d . . .
H5 H 0.6018 -0.4684 0.4041 0.04 Uiso 1 1 calc R . .
C6 C 0.5955(7) -0.3325(7) 0.0477(6) 0.0319(14) Uani 1 1 d . . .
H6 H 0.5273 -0.3875 0.0347 0.038 Uiso 1 1 calc R . .
C7 C 0.5886(7) -0.1899(7) 0.0247(6) 0.0314(14) Uani 1 1 d . . .
H7 H 0.5159 -0.1325 -0.0085 0.038 Uiso 1 1 calc R . .
C8 C 0.7077(8) -0.1478(8) 0.0595(7) 0.0421(17) Uani 1 1 d . . .
H8 H 0.7292 -0.0571 0.0557 0.05 Uiso 1 1 calc R . .
C9 C 0.7912(8) -0.2667(9) 0.1019(7) 0.0455(19) Uani 1 1 d . . .
H9 H 0.8782 -0.2686 0.1306 0.055 Uiso 1 1 calc R . .
C10 C 0.7220(8) -0.3792(8) 0.0936(7) 0.0411(17) Uani 1 1 d . . .
H10 H 0.7543 -0.4709 0.1149 0.049 Uiso 1 1 calc R . .
Fe2 Fe 0.95503(9) -0.78382(9) 0.29004(8) 0.02429(19) Uani 1 1 d . . .
C21 C 0.8489(7) -0.8449(6) 0.1635(6) 0.0278(13) Uani 1 1 d . . .
I21 I 0.81194(5) -0.75350(6) -0.00509(5) 0.03405(14) Uani 0.5 1 d P . .
Br21 Br 0.81194(5) -0.75350(6) -0.00509(5) 0.03405(14) Uani 0.5 1 d P . .
C22 C 0.7618(7) -0.8306(7) 0.2773(6) 0.0305(13) Uani 1 1 d . . .
Br22 Br 0.58223(6) -0.72409(6) 0.29180(6) 0.04376(17) Uani 0.5 1 d P . .
I22 I 0.58223(6) -0.72409(6) 0.29180(6) 0.04376(17) Uani 0.5 1 d P . .
C23 C 0.8197(8) -0.9193(8) 0.3766(7) 0.0423(18) Uani 1 1 d . . .
H23 H 0.784 -0.9294 0.4627 0.051 Uiso 1 1 calc R . .
C24 C 0.9393(8) -0.9891(7) 0.3238(8) 0.0432(18) Uani 1 1 d . . .
H24 H 0.9973 -1.0552 0.3682 0.052 Uiso 1 1 calc R . .
C25 C 0.9576(7) -0.9433(7) 0.1935(7) 0.0346(15) Uani 1 1 d . . .
H25 H 1.0303 -0.9734 0.1356 0.042 Uiso 1 1 calc R . .
C26 C 1.0304(7) -0.6041(7) 0.2113(6) 0.0339(14) Uani 1 1 d . . .
H26 H 1.0152 -0.5572 0.131 0.041 Uiso 1 1 calc R . .
C27 C 0.9475(7) -0.5878(7) 0.3263(7) 0.0362(15) Uani 1 1 d . . .
H27 H 0.8678 -0.5277 0.3364 0.043 Uiso 1 1 calc R . .
C28 C 1.0053(7) -0.6769(8) 0.4224(7) 0.0360(15) Uani 1 1 d . . .
H28 H 0.9711 -0.6872 0.5089 0.043 Uiso 1 1 calc R . .
C29 C 1.1232(7) -0.7486(7) 0.3679(6) 0.0320(14) Uani 1 1 d . . .
H29 H 1.181 -0.8156 0.4114 0.038 Uiso 1 1 calc R . .
C30 C 1.1395(7) -0.7028(7) 0.2376(6) 0.0305(14) Uani 1 1 d . . .
H30 H 1.2109 -0.7327 0.1783 0.037 Uiso 1 1 calc R . .

loop_
_atom_site_aniso_label
_atom_site_aniso_U_11
_atom_site_aniso_U_22
_atom_site_aniso_U_33
_atom_site_aniso_U_23
_atom_site_aniso_U_13
_atom_site_aniso_U_12
Fe1 0.0304(5) 0.0286(5) 0.0246(4) -0.0051(3) 0.0001(3) -0.0153(4)
C1 0.035(3) 0.031(3) 0.020(3) -0.008(2) 0.003(2) -0.010(3)
I1 0.0321(2) 0.0371(3) 0.0367(2) -0.00053(18) -0.00267(17) -0.01727(18)
C2 0.037(3) 0.025(3) 0.031(3) -0.006(3) 0.000(3) -0.006(3)
Br2 0.0463(4) 0.0329(4) 0.0398(4) -0.0056(3) -0.0049(3) 0.0073(3)
C3 0.049(4) 0.037(4) 0.032(3) -0.012(3) -0.005(3) -0.020(3)
C4 0.042(4) 0.051(4) 0.030(3) -0.009(3) -0.010(3) -0.018(3)
C5 0.035(3) 0.037(4) 0.028(3) -0.004(3) -0.003(3) -0.008(3)
C6 0.035(3) 0.037(4) 0.026(3) -0.010(3) 0.002(3) -0.012(3)
C7 0.037(3) 0.034(3) 0.020(3) -0.002(2) 0.003(2) -0.001(3)
C8 0.053(4) 0.038(4) 0.035(4) -0.004(3) 0.010(3) -0.025(3)
C9 0.028(3) 0.069(5) 0.038(4) 0.001(4) 0.004(3) -0.019(3)
C10 0.045(4) 0.041(4) 0.034(4) -0.004(3) 0.008(3) 0.000(3)
Fe2 0.0267(4) 0.0244(4) 0.0237(4) -0.0015(3) -0.0047(3) -0.0122(3)
C21 0.032(3) 0.024(3) 0.030(3) -0.006(2) -0.005(2) -0.013(2)
I21 0.0328(3) 0.0439(3) 0.0283(3) -0.0095(2) -0.0050(2) -0.0084(2)
Br21 0.0328(3) 0.0439(3) 0.0283(3) -0.0095(2) -0.0050(2) -0.0084(2)
C22 0.028(3) 0.031(3) 0.033(3) -0.001(3) -0.001(2) -0.013(3)
Br22 0.0397(3) 0.0438(3) 0.0466(3) -0.0109(3) 0.0084(2) -0.0078(2)
I22 0.0397(3) 0.0438(3) 0.0466(3) -0.0109(3) 0.0084(2) -0.0078(2)
C23 0.047(4) 0.045(4) 0.037(4) 0.011(3) -0.014(3) -0.027(3)
C24 0.046(4) 0.023(3) 0.061(5) 0.013(3) -0.023(4) -0.015(3)
C25 0.033(3) 0.026(3) 0.050(4) -0.010(3) -0.015(3) -0.008(3)
C26 0.042(4) 0.030(3) 0.033(3) -0.002(3) -0.008(3) -0.016(3)
C27 0.031(3) 0.031(4) 0.050(4) -0.013(3) -0.007(3) -0.005(3)
C28 0.038(4) 0.045(4) 0.030(3) -0.016(3) -0.002(3) -0.015(3)
C29 0.036(3) 0.030(3) 0.034(3) -0.008(3) -0.010(3) -0.010(3)
C30 0.029(3) 0.035(3) 0.032(3) -0.014(3) 0.002(2) -0.015(3)

loop_
_atom_type_symbol
_atom_type_description
_atom_type_scat_dispersion_real
_atom_type_scat_dispersion_imag
_atom_type_scat_source
C C 0.0033 0.0016 'International Tables Vol C Tables 4.2.6.8 and 6.1.1.4'
H H 0 0 'International Tables Vol C Tables 4.2.6.8 and 6.1.1.4'
Fe Fe 0.3463 0.8444 'International Tables Vol C Tables 4.2.6.8 and 6.1.1.4'
Br Br -0.2901 2.4595 'International Tables Vol C Tables 4.2.6.8 and 6.1.1.4'
I I -0.4742 1.8119 'International Tables Vol C Tables 4.2.6.8 and 6.1.1.4'

loop_
_geom_angle_atom_site_label_1
_geom_angle_atom_site_label_2
_geom_angle_atom_site_label_3
_geom_angle
_geom_angle_site_symmetry_1
_geom_angle_site_symmetry_3
_geom_angle_publ_flag
C2 Fe1 C1 41.2(3) . . ?
C2 Fe1 C9 157.2(3) . . ?
C1 Fe1 C9 159.7(3) . . ?
C2 Fe1 C6 125.1(3) . . ?
C1 Fe1 C6 107.7(3) . . ?
C9 Fe1 C6 68.2(3) . . ?
C2 Fe1 C10 161.6(3) . . ?
C1 Fe1 C10 123.8(3) . . ?
C9 Fe1 C10 40.2(3) . . ?
C6 Fe1 C10 40.8(3) . . ?
C2 Fe1 C8 121.7(3) . . ?
C1 Fe1 C8 157.5(3) . . ?
C9 Fe1 C8 41.3(3) . . ?
C6 Fe1 C8 68.2(3) . . ?
C10 Fe1 C8 68.5(3) . . ?
C2 Fe1 C3 40.6(3) . . ?
C1 Fe1 C3 68.9(3) . . ?
C9 Fe1 C3 121.3(3) . . ?
C6 Fe1 C3 161.7(3) . . ?
C10 Fe1 C3 156.1(3) . . ?
C8 Fe1 C3 107.7(3) . . ?
C2 Fe1 C4 68.4(3) . . ?
C1 Fe1 C4 68.8(3) . . ?
C9 Fe1 C4 106.6(3) . . ?
C6 Fe1 C4 156.7(3) . . ?
C10 Fe1 C4 120.7(3) . . ?
C8 Fe1 C4 123.9(3) . . ?
C3 Fe1 C4 40.5(3) . . ?
C2 Fe1 C5 68.7(3) . . ?
C1 Fe1 C5 41.2(3) . . ?
C9 Fe1 C5 122.7(3) . . ?
C6 Fe1 C5 122.0(3) . . ?
C10 Fe1 C5 107.0(3) . . ?
C8 Fe1 C5 160.0(3) . . ?
C3 Fe1 C5 68.1(3) . . ?
C4 Fe1 C5 40.3(3) . . ?
C2 Fe1 C7 108.8(3) . . ?
C1 Fe1 C7 122.5(3) . . ?
C9 Fe1 C7 68.1(3) . . ?
C6 Fe1 C7 40.4(3) . . ?
C10 Fe1 C7 68.1(3) . . ?
C8 Fe1 C7 40.0(3) . . ?
C3 Fe1 C7 125.1(3) . . ?
C4 Fe1 C7 160.8(3) . . ?
C5 Fe1 C7 158.2(3) . . ?
C2 C1 C5 106.9(6) . . ?
C2 C1 Fe1 68.6(4) . . ?
C5 C1 Fe1 70.7(4) . . ?
C2 C1 I1 127.8(5) . . ?
C5 C1 I1 125.2(5) . . ?
Fe1 C1 I1 128.8(3) . . ?
C3 C2 C1 109.4(6) . . ?
C3 C2 Br2 124.7(5) . . ?
C1 C2 Br2 125.8(5) . . ?
C3 C2 Fe1 71.6(4) . . ?
C1 C2 Fe1 70.2(4) . . ?
Br2 C2 Fe1 128.4(4) . . ?
C2 C3 C4 107.5(6) . . ?
C2 C3 Fe1 67.8(4) . . ?
C4 C3 Fe1 69.9(4) . . ?
C2 C3 H3 126.2 . . ?
C4 C3 H3 126.2 . . ?
Fe1 C3 H3 127.6 . . ?
C5 C4 C3 108.4(6) . . ?
C5 C4 Fe1 69.9(4) . . ?
C3 C4 Fe1 69.6(4) . . ?
C5 C4 H4 125.8 . . ?
C3 C4 H4 125.8 . . ?
Fe1 C4 H4 126.2 . . ?
C4 C5 C1 107.8(6) . . ?
C4 C5 Fe1 69.8(4) . . ?
C1 C5 Fe1 68.1(4) . . ?
C4 C5 H5 126.1 . . ?
C1 C5 H5 126.1 . . ?
Fe1 C5 H5 127.6 . . ?
C7 C6 C10 108.1(6) . . ?
C7 C6 Fe1 70.7(4) . . ?
C10 C6 Fe1 69.7(4) . . ?
C7 C6 H6 125.9 . . ?
C10 C6 H6 125.9 . . ?
Fe1 C6 H6 125.2 . . ?
C8 C7 C6 108.2(6) . . ?
C8 C7 Fe1 69.3(4) . . ?
C6 C7 Fe1 68.8(4) . . ?
C8 C7 H7 125.9 . . ?
C6 C7 H7 125.9 . . ?
Fe1 C7 H7 127.6 . . ?
C7 C8 C9 107.5(6) . . ?
C7 C8 Fe1 70.7(4) . . ?
C9 C8 Fe1 68.9(4) . . ?
C7 C8 H8 126.2 . . ?
C9 C8 H8 126.2 . . ?
Fe1 C8 H8 125.7 . . ?
C10 C9 C8 108.1(7) . . ?
C10 C9 Fe1 70.2(4) . . ?
C8 C9 Fe1 69.8(4) . . ?
C10 C9 H9 126 . . ?
C8 C9 H9 126 . . ?
Fe1 C9 H9 125.7 . . ?
C9 C10 C6 108.1(7) . . ?
C9 C10 Fe1 69.6(4) . . ?
C6 C10 Fe1 69.5(4) . . ?
C9 C10 H10 126 . . ?
C6 C10 H10 126 . . ?
Fe1 C10 H10 126.5 . . ?
C21 Fe2 C25 40.9(3) . . ?
C21 Fe2 C22 41.2(3) . . ?
C25 Fe2 C22 68.6(3) . . ?
C21 Fe2 C29 157.2(3) . . ?
C25 Fe2 C29 121.1(3) . . ?
C22 Fe2 C29 159.8(3) . . ?
C21 Fe2 C23 69.2(3) . . ?
C25 Fe2 C23 68.3(3) . . ?
C22 Fe2 C23 41.1(3) . . ?
C29 Fe2 C23 122.6(3) . . ?
C21 Fe2 C26 107.7(3) . . ?
C25 Fe2 C26 123.1(3) . . ?
C22 Fe2 C26 123.6(3) . . ?
C29 Fe2 C26 68.1(3) . . ?
C23 Fe2 C26 160.0(3) . . ?
C21 Fe2 C30 121.8(3) . . ?
C25 Fe2 C30 106.5(3) . . ?
C22 Fe2 C30 158.9(3) . . ?
C29 Fe2 C30 40.4(3) . . ?
C23 Fe2 C30 158.1(3) . . ?
C26 Fe2 C30 40.5(3) . . ?
C21 Fe2 C28 160.6(3) . . ?
C25 Fe2 C28 157.5(3) . . ?
C22 Fe2 C28 124.4(3) . . ?
C29 Fe2 C28 40.5(3) . . ?
C23 Fe2 C28 108.3(3) . . ?
C26 Fe2 C28 67.8(3) . . ?
C30 Fe2 C28 67.9(3) . . ?
C21 Fe2 C24 68.7(3) . . ?
C25 Fe2 C24 40.4(3) . . ?
C22 Fe2 C24 68.4(3) . . ?
C29 Fe2 C24 106.6(3) . . ?
C23 Fe2 C24 40.4(3) . . ?
C26 Fe2 C24 158.5(3) . . ?
C30 Fe2 C24 122.0(3) . . ?
C28 Fe2 C24 122.6(3) . . ?
C21 Fe2 C27 124.3(3) . . ?
C25 Fe2 C27 160.2(3) . . ?
C22 Fe2 C27 109.0(3) . . ?
C29 Fe2 C27 68.0(3) . . ?
C23 Fe2 C27 123.8(3) . . ?
C26 Fe2 C27 40.6(3) . . ?
C30 Fe2 C27 68.1(3) . . ?
C28 Fe2 C27 40.1(3) . . ?
C24 Fe2 C27 158.7(3) . . ?
C25 C21 C22 107.4(6) . . ?
C25 C21 I21 127.5(5) . . ?
C22 C21 I21 124.9(5) . . ?
C25 C21 Fe2 69.9(4) . . ?
C22 C21 Fe2 69.8(4) . . ?
I21 C21 Fe2 129.4(3) . . ?
C21 C22 C23 107.7(6) . . ?
C21 C22 Br22 126.0(5) . . ?
C23 C22 Br22 125.9(5) . . ?
C21 C22 Fe2 69.0(3) . . ?
C23 C22 Fe2 69.7(4) . . ?
Br22 C22 Fe2 132.1(3) . . ?
C24 C23 C22 108.0(7) . . ?
C24 C23 Fe2 70.3(4) . . ?
C22 C23 Fe2 69.2(4) . . ?
C24 C23 H23 126 . . ?
C22 C23 H23 126 . . ?
Fe2 C23 H23 126 . . ?
C23 C24 C25 108.1(6) . . ?
C23 C24 Fe2 69.3(4) . . ?
C25 C24 Fe2 69.1(4) . . ?
C23 C24 H24 125.9 . . ?
C25 C24 H24 125.9 . . ?
Fe2 C24 H24 127.3 . . ?
C24 C25 C21 108.7(7) . . ?
C24 C25 Fe2 70.6(4) . . ?
C21 C25 Fe2 69.1(4) . . ?
C24 C25 H25 125.6 . . ?
C21 C25 H25 125.6 . . ?
Fe2 C25 H25 126.3 . . ?
C30 C26 C27 108.2(6) . . ?
C30 C26 Fe2 69.9(4) . . ?
C27 C26 Fe2 70.2(4) . . ?
C30 C26 H26 125.9 . . ?
C27 C26 H26 125.9 . . ?
Fe2 C26 H26 125.6 . . ?
C28 C27 C26 107.6(6) . . ?
C28 C27 Fe2 69.7(4) . . ?
C26 C27 Fe2 69.2(4) . . ?
C28 C27 H27 126.2 . . ?
C26 C27 H27 126.2 . . ?
Fe2 C27 H27 126.4 . . ?
C27 C28 C29 108.4(6) . . ?
C27 C28 Fe2 70.2(4) . . ?
C29 C28 Fe2 69.3(4) . . ?
C27 C28 H28 125.8 . . ?
C29 C28 H28 125.8 . . ?
Fe2 C28 H28 126.3 . . ?
C30 C29 C28 108.1(6) . . ?
C30 C29 Fe2 70.1(4) . . ?
C28 C29 Fe2 70.1(4) . . ?
C30 C29 H29 126 . . ?
C28 C29 H29 126 . . ?
Fe2 C29 H29 125.4 . . ?
C29 C30 C26 107.8(6) . . ?
C29 C30 Fe2 69.5(4) . . ?
C26 C30 Fe2 69.6(4) . . ?
C29 C30 H30 126.1 . . ?
C26 C30 H30 126.1 . . ?
Fe2 C30 H30 126.4 . . ?

loop_
_geom_bond_atom_site_label_1
_geom_bond_atom_site_label_2
_geom_bond_distance
_geom_bond_site_symmetry_2
_geom_bond_publ_flag
Fe1 C2 2.000(7) . ?
Fe1 C1 2.020(6) . ?
Fe1 C9 2.029(7) . ?
Fe1 C6 2.033(6) . ?
Fe1 C10 2.036(7) . ?
Fe1 C8 2.041(7) . ?
Fe1 C3 2.049(7) . ?
Fe1 C4 2.053(7) . ?
Fe1 C5 2.055(7) . ?
Fe1 C7 2.059(6) . ?
C1 C2 1.415(9) . ?
C1 C5 1.434(10) . ?
C1 I1 2.055(6) . ?
C2 C3 1.405(10) . ?
C2 Br2 1.898(7) . ?
C3 C4 1.420(11) . ?
C3 H3 0.95 . ?
C4 C5 1.415(10) . ?
C4 H4 0.95 . ?
C5 H5 0.95 . ?
C6 C7 1.415(10) . ?
C6 C10 1.417(11) . ?
C6 H6 0.95 . ?
C7 C8 1.404(10) . ?
C7 H7 0.95 . ?
C8 C9 1.436(12) . ?
C8 H8 0.95 . ?
C9 C10 1.398(11) . ?
C9 H9 0.95 . ?
C10 H10 0.95 . ?
Fe2 C21 2.028(6) . ?
Fe2 C25 2.039(7) . ?
Fe2 C22 2.039(6) . ?
Fe2 C29 2.043(6) . ?
Fe2 C23 2.045(7) . ?
Fe2 C26 2.046(7) . ?
Fe2 C30 2.051(6) . ?
Fe2 C28 2.053(7) . ?
Fe2 C24 2.059(7) . ?
Fe2 C27 2.059(7) . ?
C21 C25 1.423(10) . ?
C21 C22 1.430(9) . ?
C21 I21 1.982(6) . ?
C22 C23 1.433(10) . ?
C22 Br22 1.982(7) . ?
C23 C24 1.416(12) . ?
C23 H23 0.95 . ?
C24 C25 1.414(11) . ?
C24 H24 0.95 . ?
C25 H25 0.95 . ?
C26 C30 1.419(10) . ?
C26 C27 1.424(10) . ?
C26 H26 0.95 . ?
C27 C28 1.410(11) . ?
C27 H27 0.95 . ?
C28 C29 1.419(10) . ?
C28 H28 0.95 . ?
C29 C30 1.413(9) . ?
C29 H29 0.95 . ?
C30 H30 0.95 . ?

loop_
_geom_torsion_atom_site_label_1
_geom_torsion_atom_site_label_2
_geom_torsion_atom_site_label_3
_geom_torsion_atom_site_label_4
_geom_torsion
_geom_torsion_site_symmetry_1
_geom_torsion_site_symmetry_2
_geom_torsion_site_symmetry_3
_geom_torsion_site_symmetry_4
_geom_torsion_publ_flag
C9 Fe1 C1 C2 161.5(8) . . . . ?
C6 Fe1 C1 C2 -123.5(4) . . . . ?
C10 Fe1 C1 C2 -165.5(4) . . . . ?
C8 Fe1 C1 C2 -47.9(9) . . . . ?
C3 Fe1 C1 C2 37.4(4) . . . . ?
C4 Fe1 C1 C2 81.0(4) . . . . ?
C5 Fe1 C1 C2 117.9(5) . . . . ?
C7 Fe1 C1 C2 -81.6(4) . . . . ?
C2 Fe1 C1 C5 -117.9(5) . . . . ?
C9 Fe1 C1 C5 43.6(10) . . . . ?
C6 Fe1 C1 C5 118.6(4) . . . . ?
C10 Fe1 C1 C5 76.6(5) . . . . ?
C8 Fe1 C1 C5 -165.8(7) . . . . ?
C3 Fe1 C1 C5 -80.5(4) . . . . ?
C4 Fe1 C1 C5 -36.9(4) . . . . ?
C7 Fe1 C1 C5 160.5(4) . . . . ?
C2 Fe1 C1 I1 122.0(6) . . . . ?
C9 Fe1 C1 I1 -76.5(10) . . . . ?
C6 Fe1 C1 I1 -1.5(5) . . . . ?
C10 Fe1 C1 I1 -43.5(6) . . . . ?
C8 Fe1 C1 I1 74.1(9) . . . . ?
C3 Fe1 C1 I1 159.4(5) . . . . ?
C4 Fe1 C1 I1 -157.0(5) . . . . ?
C5 Fe1 C1 I1 -120.1(6) . . . . ?
C7 Fe1 C1 I1 40.4(6) . . . . ?
C5 C1 C2 C3 -0.5(7) . . . . ?
Fe1 C1 C2 C3 -61.1(5) . . . . ?
I1 C1 C2 C3 175.6(5) . . . . ?
C5 C1 C2 Br2 -175.7(5) . . . . ?
Fe1 C1 C2 Br2 123.7(5) . . . . ?
I1 C1 C2 Br2 0.4(8) . . . . ?
C5 C1 C2 Fe1 60.7(4) . . . . ?
I1 C1 C2 Fe1 -123.3(5) . . . . ?
C1 Fe1 C2 C3 119.5(6) . . . . ?
C9 Fe1 C2 C3 -44.0(9) . . . . ?
C6 Fe1 C2 C3 -164.3(4) . . . . ?
C10 Fe1 C2 C3 160.6(9) . . . . ?
C8 Fe1 C2 C3 -80.1(5) . . . . ?
C4 Fe1 C2 C3 37.4(4) . . . . ?
C5 Fe1 C2 C3 80.8(4) . . . . ?
C7 Fe1 C2 C3 -122.3(4) . . . . ?
C9 Fe1 C2 C1 -163.5(7) . . . . ?
C6 Fe1 C2 C1 76.2(5) . . . . ?
C10 Fe1 C2 C1 41.1(11) . . . . ?
C8 Fe1 C2 C1 160.5(4) . . . . ?
C3 Fe1 C2 C1 -119.5(6) . . . . ?
C4 Fe1 C2 C1 -82.1(4) . . . . ?
C5 Fe1 C2 C1 -38.7(4) . . . . ?
C7 Fe1 C2 C1 118.2(4) . . . . ?
C1 Fe1 C2 Br2 -120.5(6) . . . . ?
C9 Fe1 C2 Br2 76.0(9) . . . . ?
C6 Fe1 C2 Br2 -44.3(6) . . . . ?
C10 Fe1 C2 Br2 -79.3(10) . . . . ?
C8 Fe1 C2 Br2 40.0(6) . . . . ?
C3 Fe1 C2 Br2 120.1(6) . . . . ?
C4 Fe1 C2 Br2 157.4(5) . . . . ?
C5 Fe1 C2 Br2 -159.1(5) . . . . ?
C7 Fe1 C2 Br2 -2.3(5) . . . . ?
C1 C2 C3 C4 1.4(8) . . . . ?
Br2 C2 C3 C4 176.7(5) . . . . ?
Fe1 C2 C3 C4 -58.8(5) . . . . ?
C1 C2 C3 Fe1 60.3(5) . . . . ?
Br2 C2 C3 Fe1 -124.5(5) . . . . ?
C1 Fe1 C3 C2 -38.0(4) . . . . ?
C9 Fe1 C3 C2 161.6(4) . . . . ?
C6 Fe1 C3 C2 44.7(10) . . . . ?
C10 Fe1 C3 C2 -165.0(7) . . . . ?
C8 Fe1 C3 C2 118.4(4) . . . . ?
C4 Fe1 C3 C2 -119.7(6) . . . . ?
C5 Fe1 C3 C2 -82.4(4) . . . . ?
C7 Fe1 C3 C2 77.7(5) . . . . ?
C2 Fe1 C3 C4 119.7(6) . . . . ?
C1 Fe1 C3 C4 81.7(4) . . . . ?
C9 Fe1 C3 C4 -78.7(5) . . . . ?
C6 Fe1 C3 C4 164.4(8) . . . . ?
C10 Fe1 C3 C4 -45.3(9) . . . . ?
C8 Fe1 C3 C4 -121.9(5) . . . . ?
C5 Fe1 C3 C4 37.3(4) . . . . ?
C7 Fe1 C3 C4 -162.6(4) . . . . ?
C2 C3 C4 C5 -1.8(8) . . . . ?
Fe1 C3 C4 C5 -59.4(5) . . . . ?
C2 C3 C4 Fe1 57.5(5) . . . . ?
C2 Fe1 C4 C5 82.2(5) . . . . ?
C1 Fe1 C4 C5 37.7(4) . . . . ?
C9 Fe1 C4 C5 -121.4(5) . . . . ?
C6 Fe1 C4 C5 -48.1(9) . . . . ?
C10 Fe1 C4 C5 -80.0(5) . . . . ?
C8 Fe1 C4 C5 -163.3(4) . . . . ?
C3 Fe1 C4 C5 119.6(6) . . . . ?
C7 Fe1 C4 C5 167.6(8) . . . . ?
C2 Fe1 C4 C3 -37.4(4) . . . . ?
C1 Fe1 C4 C3 -81.8(4) . . . . ?
C9 Fe1 C4 C3 119.0(5) . . . . ?
C6 Fe1 C4 C3 -167.6(6) . . . . ?
C10 Fe1 C4 C3 160.5(4) . . . . ?
C8 Fe1 C4 C3 77.1(5) . . . . ?
C5 Fe1 C4 C3 -119.6(6) . . . . ?
C7 Fe1 C4 C3 48.0(10) . . . . ?
C3 C4 C5 C1 1.6(8) . . . . ?
Fe1 C4 C5 C1 -57.6(4) . . . . ?
C3 C4 C5 Fe1 59.2(5) . . . . ?
C2 C1 C5 C4 -0.7(7) . . . . ?
Fe1 C1 C5 C4 58.7(5) . . . . ?
I1 C1 C5 C4 -176.9(5) . . . . ?
C2 C1 C5 Fe1 -59.3(4) . . . . ?
I1 C1 C5 Fe1 124.5(5) . . . . ?
C2 Fe1 C5 C4 -81.3(5) . . . . ?
C1 Fe1 C5 C4 -119.9(6) . . . . ?
C9 Fe1 C5 C4 76.5(6) . . . . ?
C6 Fe1 C5 C4 159.7(4) . . . . ?
C10 Fe1 C5 C4 117.7(5) . . . . ?
C8 Fe1 C5 C4 44.1(11) . . . . ?
C3 Fe1 C5 C4 -37.5(5) . . . . ?
C7 Fe1 C5 C4 -169.0(7) . . . . ?
C2 Fe1 C5 C1 38.7(4) . . . . ?
C9 Fe1 C5 C1 -163.5(4) . . . . ?
C6 Fe1 C5 C1 -80.4(4) . . . . ?
C10 Fe1 C5 C1 -122.4(4) . . . . ?
C8 Fe1 C5 C1 164.1(8) . . . . ?
C3 Fe1 C5 C1 82.4(4) . . . . ?
C4 Fe1 C5 C1 119.9(6) . . . . ?
C7 Fe1 C5 C1 -49.1(9) . . . . ?
C2 Fe1 C6 C7 77.5(5) . . . . ?
C1 Fe1 C6 C7 119.7(4) . . . . ?
C9 Fe1 C6 C7 -81.4(5) . . . . ?
C10 Fe1 C6 C7 -118.7(6) . . . . ?
C8 Fe1 C6 C7 -36.8(4) . . . . ?
C3 Fe1 C6 C7 43.4(10) . . . . ?
C4 Fe1 C6 C7 -162.8(6) . . . . ?
C5 Fe1 C6 C7 162.7(4) . . . . ?
C2 Fe1 C6 C10 -163.9(4) . . . . ?
C1 Fe1 C6 C10 -121.6(4) . . . . ?
C9 Fe1 C6 C10 37.3(5) . . . . ?
C8 Fe1 C6 C10 81.9(5) . . . . ?
C3 Fe1 C6 C10 162.1(8) . . . . ?
C4 Fe1 C6 C10 -44.1(9) . . . . ?
C5 Fe1 C6 C10 -78.7(5) . . . . ?
C7 Fe1 C6 C10 118.7(6) . . . . ?
C10 C6 C7 C8 -1.8(7) . . . . ?
Fe1 C6 C7 C8 58.2(5) . . . . ?
C10 C6 C7 Fe1 -60.0(5) . . . . ?
C2 Fe1 C7 C8 117.2(5) . . . . ?
C1 Fe1 C7 C8 160.7(4) . . . . ?
C9 Fe1 C7 C8 -38.7(5) . . . . ?
C6 Fe1 C7 C8 -120.3(6) . . . . ?
C10 Fe1 C7 C8 -82.2(5) . . . . ?
C3 Fe1 C7 C8 75.0(5) . . . . ?
C4 Fe1 C7 C8 38.9(11) . . . . ?
C5 Fe1 C7 C8 -163.1(7) . . . . ?
C2 Fe1 C7 C6 -122.5(4) . . . . ?
C1 Fe1 C7 C6 -79.0(5) . . . . ?
C9 Fe1 C7 C6 81.6(5) . . . . ?
C10 Fe1 C7 C6 38.1(4) . . . . ?
C8 Fe1 C7 C6 120.3(6) . . . . ?
C3 Fe1 C7 C6 -164.7(4) . . . . ?
C4 Fe1 C7 C6 159.2(8) . . . . ?
C5 Fe1 C7 C6 -42.8(9) . . . . ?
C6 C7 C8 C9 1.4(8) . . . . ?
Fe1 C7 C8 C9 59.3(5) . . . . ?
C6 C7 C8 Fe1 -57.9(5) . . . . ?
C2 Fe1 C8 C7 -81.7(5) . . . . ?
C1 Fe1 C8 C7 -46.6(9) . . . . ?
C9 Fe1 C8 C7 118.5(6) . . . . ?
C6 Fe1 C8 C7 37.1(4) . . . . ?
C10 Fe1 C8 C7 81.1(5) . . . . ?
C3 Fe1 C8 C7 -123.9(4) . . . . ?
C4 Fe1 C8 C7 -165.6(4) . . . . ?
C5 Fe1 C8 C7 161.6(8) . . . . ?
C2 Fe1 C8 C9 159.8(5) . . . . ?
C1 Fe1 C8 C9 -165.1(6) . . . . ?
C6 Fe1 C8 C9 -81.4(5) . . . . ?
C10 Fe1 C8 C9 -37.4(5) . . . . ?
C3 Fe1 C8 C9 117.6(5) . . . . ?
C4 Fe1 C8 C9 75.9(6) . . . . ?
C5 Fe1 C8 C9 43.1(11) . . . . ?
C7 Fe1 C8 C9 -118.5(6) . . . . ?
C7 C8 C9 C10 -0.5(8) . . . . ?
Fe1 C8 C9 C10 59.9(5) . . . . ?
C7 C8 C9 Fe1 -60.4(5) . . . . ?
C2 Fe1 C9 C10 -168.2(7) . . . . ?
C1 Fe1 C9 C10 44.5(10) . . . . ?
C6 Fe1 C9 C10 -37.7(5) . . . . ?
C8 Fe1 C9 C10 -119.0(7) . . . . ?
C3 Fe1 C9 C10 159.8(5) . . . . ?
C4 Fe1 C9 C10 118.2(5) . . . . ?
C5 Fe1 C9 C10 77.1(5) . . . . ?
C7 Fe1 C9 C10 -81.5(5) . . . . ?
C2 Fe1 C9 C8 -49.2(10) . . . . ?
C1 Fe1 C9 C8 163.5(7) . . . . ?
C6 Fe1 C9 C8 81.2(5) . . . . ?
C10 Fe1 C9 C8 119.0(7) . . . . ?
C3 Fe1 C9 C8 -81.2(5) . . . . ?
C4 Fe1 C9 C8 -122.9(5) . . . . ?
C5 Fe1 C9 C8 -163.9(4) . . . . ?
C7 Fe1 C9 C8 37.5(4) . . . . ?
C8 C9 C10 C6 -0.6(8) . . . . ?
Fe1 C9 C10 C6 59.1(5) . . . . ?
C8 C9 C10 Fe1 -59.7(5) . . . . ?
C7 C6 C10 C9 1.5(8) . . . . ?
Fe1 C6 C10 C9 -59.1(5) . . . . ?
C7 C6 C10 Fe1 60.6(4) . . . . ?
C2 Fe1 C10 C9 165.5(8) . . . . ?
C1 Fe1 C10 C9 -163.0(4) . . . . ?
C6 Fe1 C10 C9 119.5(6) . . . . ?
C8 Fe1 C10 C9 38.4(5) . . . . ?
C3 Fe1 C10 C9 -46.7(9) . . . . ?
C4 Fe1 C10 C9 -79.2(5) . . . . ?
C5 Fe1 C10 C9 -121.0(5) . . . . ?
C7 Fe1 C10 C9 81.6(5) . . . . ?
C2 Fe1 C10 C6 46.0(11) . . . . ?
C1 Fe1 C10 C6 77.5(5) . . . . ?
C9 Fe1 C10 C6 -119.5(6) . . . . ?
C8 Fe1 C10 C6 -81.1(5) . . . . ?
C3 Fe1 C10 C6 -166.2(6) . . . . ?
C4 Fe1 C10 C6 161.3(4) . . . . ?
C5 Fe1 C10 C6 119.6(4) . . . . ?
C7 Fe1 C10 C6 -37.8(4) . . . . ?
C22 Fe2 C21 C25 -118.3(6) . . . . ?
C29 Fe2 C21 C25 45.2(8) . . . . ?
C23 Fe2 C21 C25 -80.5(5) . . . . ?
C26 Fe2 C21 C25 120.5(4) . . . . ?
C30 Fe2 C21 C25 78.3(5) . . . . ?
C28 Fe2 C21 C25 -166.4(8) . . . . ?
C24 Fe2 C21 C25 -37.1(4) . . . . ?
C27 Fe2 C21 C25 162.1(4) . . . . ?
C25 Fe2 C21 C22 118.3(6) . . . . ?
C29 Fe2 C21 C22 163.5(6) . . . . ?
C23 Fe2 C21 C22 37.8(4) . . . . ?
C26 Fe2 C21 C22 -121.3(4) . . . . ?
C30 Fe2 C21 C22 -163.4(4) . . . . ?
C28 Fe2 C21 C22 -48.1(10) . . . . ?
C24 Fe2 C21 C22 81.2(4) . . . . ?
C27 Fe2 C21 C22 -79.6(5) . . . . ?
C25 Fe2 C21 I21 -122.6(6) . . . . ?
C22 Fe2 C21 I21 119.1(6) . . . . ?
C29 Fe2 C21 I21 -77.4(8) . . . . ?
C23 Fe2 C21 I21 157.0(5) . . . . ?
C26 Fe2 C21 I21 -2.1(5) . . . . ?
C30 Fe2 C21 I21 -44.3(6) . . . . ?
C28 Fe2 C21 I21 71.1(10) . . . . ?
C24 Fe2 C21 I21 -159.6(5) . . . . ?
C27 Fe2 C21 I21 39.5(6) . . . . ?
C25 C21 C22 C23 1.0(7) . . . . ?
I21 C21 C22 C23 176.2(4) . . . . ?
Fe2 C21 C22 C23 -59.2(4) . . . . ?
C25 C21 C22 Br22 -172.3(5) . . . . ?
I21 C21 C22 Br22 2.9(8) . . . . ?
Fe2 C21 C22 Br22 127.5(5) . . . . ?
C25 C21 C22 Fe2 60.1(4) . . . . ?
I21 C21 C22 Fe2 -124.6(5) . . . . ?
C25 Fe2 C22 C21 -38.3(4) . . . . ?
C29 Fe2 C22 C21 -161.3(7) . . . . ?
C23 Fe2 C22 C21 -119.3(6) . . . . ?
C26 Fe2 C22 C21 78.0(5) . . . . ?
C30 Fe2 C22 C21 42.2(9) . . . . ?
C28 Fe2 C22 C21 162.6(4) . . . . ?
C24 Fe2 C22 C21 -81.8(4) . . . . ?
C27 Fe2 C22 C21 120.7(4) . . . . ?
C21 Fe2 C22 C23 119.3(6) . . . . ?
C25 Fe2 C22 C23 81.0(5) . . . . ?
C29 Fe2 C22 C23 -42.0(10) . . . . ?
C26 Fe2 C22 C23 -162.7(5) . . . . ?
C30 Fe2 C22 C23 161.5(7) . . . . ?
C28 Fe2 C22 C23 -78.1(5) . . . . ?
C24 Fe2 C22 C23 37.5(5) . . . . ?
C27 Fe2 C22 C23 -120.0(5) . . . . ?
C21 Fe2 C22 Br22 -120.1(6) . . . . ?
C25 Fe2 C22 Br22 -158.4(5) . . . . ?
C29 Fe2 C22 Br22 78.6(9) . . . . ?
C23 Fe2 C22 Br22 120.6(7) . . . . ?
C26 Fe2 C22 Br22 -42.0(6) . . . . ?
C30 Fe2 C22 Br22 -77.9(9) . . . . ?
C28 Fe2 C22 Br22 42.5(6) . . . . ?
C24 Fe2 C22 Br22 158.1(6) . . . . ?
C27 Fe2 C22 Br22 0.6(5) . . . . ?
C21 C22 C23 C24 -1.1(7) . . . . ?
Br22 C22 C23 C24 172.2(5) . . . . ?
Fe2 C22 C23 C24 -59.9(5) . . . . ?
C21 C22 C23 Fe2 58.7(4) . . . . ?
Br22 C22 C23 Fe2 -128.0(5) . . . . ?
C21 Fe2 C23 C24 81.2(5) . . . . ?
C25 Fe2 C23 C24 37.1(4) . . . . ?
C22 Fe2 C23 C24 119.1(6) . . . . ?
C29 Fe2 C23 C24 -76.8(5) . . . . ?
C26 Fe2 C23 C24 165.7(8) . . . . ?
C30 Fe2 C23 C24 -43.1(10) . . . . ?
C28 Fe2 C23 C24 -119.2(5) . . . . ?
C27 Fe2 C23 C24 -160.7(4) . . . . ?
C21 Fe2 C23 C22 -37.9(4) . . . . ?
C25 Fe2 C23 C22 -82.0(5) . . . . ?
C29 Fe2 C23 C22 164.1(4) . . . . ?
C26 Fe2 C23 C22 46.5(10) . . . . ?
C30 Fe2 C23 C22 -162.2(7) . . . . ?
C28 Fe2 C23 C22 121.7(4) . . . . ?
C24 Fe2 C23 C22 -119.1(6) . . . . ?
C27 Fe2 C23 C22 80.2(5) . . . . ?
C22 C23 C24 C25 0.9(8) . . . . ?
Fe2 C23 C24 C25 -58.3(5) . . . . ?
C22 C23 C24 Fe2 59.2(5) . . . . ?
C21 Fe2 C24 C23 -82.5(4) . . . . ?
C25 Fe2 C24 C23 -120.1(6) . . . . ?
C22 Fe2 C24 C23 -38.1(4) . . . . ?
C29 Fe2 C24 C23 121.2(4) . . . . ?
C26 Fe2 C24 C23 -166.6(7) . . . . ?
C30 Fe2 C24 C23 162.5(4) . . . . ?
C28 Fe2 C24 C23 79.8(5) . . . . ?
C27 Fe2 C24 C23 49.2(10) . . . . ?
C21 Fe2 C24 C25 37.6(4) . . . . ?
C22 Fe2 C24 C25 81.9(4) . . . . ?
C29 Fe2 C24 C25 -118.8(4) . . . . ?
C23 Fe2 C24 C25 120.1(6) . . . . ?
C26 Fe2 C24 C25 -46.6(9) . . . . ?
C30 Fe2 C24 C25 -77.4(5) . . . . ?
C28 Fe2 C24 C25 -160.2(4) . . . . ?
C27 Fe2 C24 C25 169.2(7) . . . . ?
C23 C24 C25 C21 -0.3(8) . . . . ?
Fe2 C24 C25 C21 -58.7(4) . . . . ?
C23 C24 C25 Fe2 58.4(5) . . . . ?
C22 C21 C25 C24 -0.4(7) . . . . ?
I21 C21 C25 C24 -175.5(4) . . . . ?
Fe2 C21 C25 C24 59.6(5) . . . . ?
C22 C21 C25 Fe2 -60.0(4) . . . . ?
I21 C21 C25 Fe2 124.8(5) . . . . ?
C21 Fe2 C25 C24 -119.9(6) . . . . ?
C22 Fe2 C25 C24 -81.4(5) . . . . ?
C29 Fe2 C25 C24 78.8(5) . . . . ?
C23 Fe2 C25 C24 -37.1(4) . . . . ?
C26 Fe2 C25 C24 161.5(4) . . . . ?
C30 Fe2 C25 C24 120.3(4) . . . . ?
C28 Fe2 C25 C24 48.3(9) . . . . ?
C27 Fe2 C25 C24 -168.5(8) . . . . ?
C22 Fe2 C25 C21 38.5(4) . . . . ?
C29 Fe2 C25 C21 -161.2(4) . . . . ?
C23 Fe2 C25 C21 82.8(4) . . . . ?
C26 Fe2 C25 C21 -78.6(5) . . . . ?
C30 Fe2 C25 C21 -119.7(4) . . . . ?
C28 Fe2 C25 C21 168.2(7) . . . . ?
C24 Fe2 C25 C21 119.9(6) . . . . ?
C27 Fe2 C25 C21 -48.5(10) . . . . ?
C21 Fe2 C26 C30 -118.5(4) . . . . ?
C25 Fe2 C26 C30 -76.2(5) . . . . ?
C22 Fe2 C26 C30 -161.1(4) . . . . ?
C29 Fe2 C26 C30 37.6(4) . . . . ?
C23 Fe2 C26 C30 164.0(8) . . . . ?
C28 Fe2 C26 C30 81.5(4) . . . . ?
C24 Fe2 C26 C30 -42.0(9) . . . . ?
C27 Fe2 C26 C30 119.0(6) . . . . ?
C21 Fe2 C26 C27 122.5(4) . . . . ?
C25 Fe2 C26 C27 164.9(4) . . . . ?
C22 Fe2 C26 C27 80.0(5) . . . . ?
C29 Fe2 C26 C27 -81.4(4) . . . . ?
C23 Fe2 C26 C27 45.0(10) . . . . ?
C30 Fe2 C26 C27 -119.0(6) . . . . ?
C28 Fe2 C26 C27 -37.5(4) . . . . ?
C24 Fe2 C26 C27 -161.0(7) . . . . ?
C30 C26 C27 C28 -0.4(7) . . . . ?
Fe2 C26 C27 C28 59.4(5) . . . . ?
C30 C26 C27 Fe2 -59.8(4) . . . . ?
C21 Fe2 C27 C28 164.4(4) . . . . ?
C25 Fe2 C27 C28 -159.2(7) . . . . ?
C22 Fe2 C27 C28 121.1(4) . . . . ?
C29 Fe2 C27 C28 -37.5(4) . . . . ?
C23 Fe2 C27 C28 77.9(5) . . . . ?
C26 Fe2 C27 C28 -119.0(6) . . . . ?
C30 Fe2 C27 C28 -81.2(4) . . . . ?
C24 Fe2 C27 C28 41.8(10) . . . . ?
C21 Fe2 C27 C26 -76.6(5) . . . . ?
C25 Fe2 C27 C26 -40.2(10) . . . . ?
C22 Fe2 C27 C26 -119.9(4) . . . . ?
C29 Fe2 C27 C26 81.5(4) . . . . ?
C23 Fe2 C27 C26 -163.1(4) . . . . ?
C30 Fe2 C27 C26 37.8(4) . . . . ?
C28 Fe2 C27 C26 119.0(6) . . . . ?
C24 Fe2 C27 C26 160.8(7) . . . . ?
C26 C27 C28 C29 -0.1(8) . . . . ?
Fe2 C27 C28 C29 59.0(5) . . . . ?
C26 C27 C28 Fe2 -59.1(5) . . . . ?
C21 Fe2 C28 C27 -42.2(10) . . . . ?
C25 Fe2 C28 C27 161.6(7) . . . . ?
C22 Fe2 C28 C27 -78.6(5) . . . . ?
C29 Fe2 C28 C27 119.6(6) . . . . ?
C23 Fe2 C28 C27 -121.2(4) . . . . ?
C26 Fe2 C28 C27 37.9(4) . . . . ?
C30 Fe2 C28 C27 81.8(4) . . . . ?
C24 Fe2 C28 C27 -163.3(4) . . . . ?
C21 Fe2 C28 C29 -161.8(7) . . . . ?
C25 Fe2 C28 C29 42.0(9) . . . . ?
C22 Fe2 C28 C29 161.8(4) . . . . ?
C23 Fe2 C28 C29 119.2(5) . . . . ?
C26 Fe2 C28 C29 -81.7(4) . . . . ?
C30 Fe2 C28 C29 -37.8(4) . . . . ?
C24 Fe2 C28 C29 77.0(5) . . . . ?
C27 Fe2 C28 C29 -119.6(6) . . . . ?
C27 C28 C29 C30 0.6(7) . . . . ?
Fe2 C28 C29 C30 60.1(4) . . . . ?
C27 C28 C29 Fe2 -59.5(5) . . . . ?
C21 Fe2 C29 C30 45.8(9) . . . . ?
C25 Fe2 C29 C30 78.6(5) . . . . ?
C22 Fe2 C29 C30 -167.2(7) . . . . ?
C23 Fe2 C29 C30 161.3(4) . . . . ?
C26 Fe2 C29 C30 -37.7(4) . . . . ?
C28 Fe2 C29 C30 -118.8(6) . . . . ?
C24 Fe2 C29 C30 120.2(4) . . . . ?
C27 Fe2 C29 C30 -81.6(4) . . . . ?
C21 Fe2 C29 C28 164.5(6) . . . . ?
C25 Fe2 C29 C28 -162.6(4) . . . . ?
C22 Fe2 C29 C28 -48.4(10) . . . . ?
C23 Fe2 C29 C28 -79.9(5) . . . . ?
C26 Fe2 C29 C28 81.1(5) . . . . ?
C30 Fe2 C29 C28 118.8(6) . . . . ?
C24 Fe2 C29 C28 -121.0(5) . . . . ?
C27 Fe2 C29 C28 37.1(4) . . . . ?
C28 C29 C30 C26 -0.9(7) . . . . ?
Fe2 C29 C30 C26 59.2(4) . . . . ?
C28 C29 C30 Fe2 -60.1(5) . . . . ?
C27 C26 C30 C29 0.8(7) . . . . ?
Fe2 C26 C30 C29 -59.2(4) . . . . ?
C27 C26 C30 Fe2 60.0(5) . . . . ?
C21 Fe2 C30 C29 -160.9(4) . . . . ?
C25 Fe2 C30 C29 -118.9(4) . . . . ?
C22 Fe2 C30 C29 167.7(7) . . . . ?
C23 Fe2 C30 C29 -46.2(9) . . . . ?
C26 Fe2 C30 C29 119.2(6) . . . . ?
C28 Fe2 C30 C29 37.9(4) . . . . ?
C24 Fe2 C30 C29 -77.6(5) . . . . ?
C27 Fe2 C30 C29 81.3(4) . . . . ?
C21 Fe2 C30 C26 79.9(4) . . . . ?
C25 Fe2 C30 C26 121.9(4) . . . . ?
C22 Fe2 C30 C26 48.6(9) . . . . ?
C29 Fe2 C30 C26 -119.2(6) . . . . ?
C23 Fe2 C30 C26 -165.4(8) . . . . ?
C28 Fe2 C30 C26 -81.2(4) . . . . ?
C24 Fe2 C30 C26 163.2(4) . . . . ?
C27 Fe2 C30 C26 -37.8(4) . . . . ?
